data_7233920
loop_
_publ_author_name
'Hajiashrafi, Taraneh'
'Salehi, Shiva'
'Kubicki, Maciej'
'Bauz\'a, Antonio'
'Frontera, Antonio'
'Flanagan, Keith J.'
'Senge, Mathias O.'

_publ_section_title
;
 Solid-state supramolecular architectures of a series of Hg(ii) halide
 coordination compounds based on hydroxyl-substituted Schiff base ligands
;
_journal_issue 41
_journal_name_full CrystEngComm
_journal_page_first 6301
_journal_paper_doi 10.1039/C9CE01078E
_journal_volume 21
_journal_year 2019
_chemical_formula_moiety 'C24 H20 Hg I2 N4 O2, 2(C H4 O)'
_chemical_formula_sum 'C26 H28 Hg I2 N4 O4'
_chemical_formula_weight 914.91
_space_group_crystal_system orthorhombic
_space_group_IT_number 32
_space_group_name_Hall 'P 2 -2ab'
_space_group_name_H-M_alt 'P b a 2'
_symmetry_space_group_name_Hall 'P 2 -2ab'
_symmetry_space_group_name_H-M 'P b a 2'
_atom_sites_solution_hydrogens geom
_audit_creation_method SHELXL-2014/7
_audit_update_record
;
2019-07-08 deposited with the CCDC.    2019-09-09 downloaded from the CCDC.
;
_cell_angle_alpha 90
_cell_angle_beta 90
_cell_angle_gamma 90
_cell_formula_units_Z 2
_cell_length_a 9.1791(6)
_cell_length_b 32.206(2)
_cell_length_c 4.7036(3)
_cell_measurement_reflns_used 4787
_cell_measurement_temperature 100(1)
_cell_measurement_theta_max 28.0150
_cell_measurement_theta_min 3.3500
_cell_volume 1390.49(15)
_computing_cell_refinement 'CrysAlisPro 1.171.38.46 (Rigaku OD, 2015)'
_computing_data_collection 'CrysAlisPro 1.171.38.46 (Rigaku OD, 2015)'
_computing_data_reduction 'CrysAlisPro 1.171.38.46 (Rigaku OD, 2015)'
_computing_molecular_graphics 'Mercury (MacRae et al., 2009)'
_computing_publication_material 'SHELXL-2013 (Sheldrick, 2013)'
_computing_structure_refinement 'SHELXL-2013 (Sheldrick, 2013)'
_computing_structure_solution 'SHELXT-2013 (Sheldrick, 2013)'
_diffrn_ambient_environment N~2~
_diffrn_ambient_temperature 100(1)
_diffrn_detector 'CCD plate'
_diffrn_detector_area_resol_mean 16.1544
_diffrn_detector_type Eos
_diffrn_measured_fraction_theta_full 0.997
_diffrn_measured_fraction_theta_max 0.928
_diffrn_measurement_device 'four-circle diffractometer'
_diffrn_measurement_device_type 'Xcalibur, Eos'
_diffrn_radiation_monochromator graphite
_diffrn_radiation_probe x-ray
_diffrn_radiation_type 'Mo K\a'
_diffrn_radiation_wavelength 0.71073
_diffrn_reflns_av_R_equivalents 0.0772
_diffrn_reflns_av_unetI/netI 0.0608
_diffrn_reflns_Laue_measured_fraction_full 0.997
_diffrn_reflns_Laue_measured_fraction_max 0.928
_diffrn_reflns_limit_h_max 12
_diffrn_reflns_limit_h_min -11
_diffrn_reflns_limit_k_max 41
_diffrn_reflns_limit_k_min -38
_diffrn_reflns_limit_l_max 5
_diffrn_reflns_limit_l_min -6
_diffrn_reflns_number 13814
_diffrn_reflns_point_group_measured_fraction_full 0.989
_diffrn_reflns_point_group_measured_fraction_max 0.877
_diffrn_reflns_theta_full 25.000
_diffrn_reflns_theta_max 28.284
_diffrn_reflns_theta_min 2.920
_diffrn_source 'fine-focus sealed X-ray tube'
_diffrn_source_type 'Enhance (Mo) X-ray Source'
_exptl_absorpt_coefficient_mu 7.794
_exptl_absorpt_correction_T_max 1.00000
_exptl_absorpt_correction_T_min 0.25444
_exptl_absorpt_correction_type multi-scan
_exptl_absorpt_process_details
;
CrysAlisPro 1.171.38.46 (Rigaku Oxford Diffraction, 2015)
Empirical absorption correction using spherical harmonics,
 implemented in SCALE3 ABSPACK scaling algorithm.
;
_exptl_crystal_colour red
_exptl_crystal_density_diffrn 2.185
_exptl_crystal_description needle
_exptl_crystal_F_000 860
_exptl_crystal_size_max 0.4
_exptl_crystal_size_mid 0.08
_exptl_crystal_size_min 0.08
_refine_diff_density_max 2.608
_refine_diff_density_min -2.658
_refine_diff_density_rms 0.258
_refine_ls_abs_structure_details
;
 Flack x determined using 961 quotients [(I+)-(I-)]/[(I+)+(I-)]
 (Parsons, Flack and Wagner, Acta Cryst. B69 (2013) 249-259).
;
_refine_ls_abs_structure_Flack -0.028(8)
_refine_ls_extinction_method none
_refine_ls_goodness_of_fit_ref 1.109
_refine_ls_hydrogen_treatment constr
_refine_ls_matrix_type full
_refine_ls_number_parameters 171
_refine_ls_number_reflns 3040
_refine_ls_number_restraints 1
_refine_ls_restrained_S_all 1.109
_refine_ls_R_factor_all 0.0551
_refine_ls_R_factor_gt 0.0451
_refine_ls_shift/su_max 0.001
_refine_ls_shift/su_mean 0.000
_refine_ls_structure_factor_coef Fsqd
_refine_ls_weighting_details 'w=1/[\s^2^(Fo^2^)+(0.0503P)^2^+1.4893P] where P=(Fo^2^+2Fc^2^)/3'
_refine_ls_weighting_scheme calc
_refine_ls_wR_factor_gt 0.0985
_refine_ls_wR_factor_ref 0.1041
_reflns_Friedel_coverage 0.689
_reflns_Friedel_fraction_full 0.979
_reflns_Friedel_fraction_max 0.813
_reflns_number_gt 2629
_reflns_number_total 3040
_reflns_threshold_expression 'I > 2\s(I)'
_cod_data_source_file c9ce01078e2.cif
_cod_data_source_block 6
_cod_depositor_comments 'Adding full bibliography for 7233916--7233920.cif.'
_cod_database_code 7233920
_shelx_shelxl_version_number 2014/7
_shelx_space_group_comment
;
The symmetry employed for this shelxl refinement is uniquely defined
by the following loop, which should always be used as a source of
symmetry information in preference to the above space-group names.
They are only intended as comments.
;

loop_
_space_group_symop_operation_xyz
'x, y, z'
'-x, -y, z'
'x+1/2, -y+1/2, z'
'-x+1/2, y+1/2, z'

loop_
_atom_site_label
_atom_site_type_symbol
_atom_site_fract_x
_atom_site_fract_y
_atom_site_fract_z
_atom_site_U_iso_or_equiv
_atom_site_adp_type
_atom_site_occupancy
_atom_site_site_symmetry_order
_atom_site_calc_flag
_atom_site_refinement_flags_posn
_atom_site_refinement_flags_adp
_atom_site_refinement_flags_occupancy
Hg1 Hg 0.5000 0.5000 0.29872(19) 0.01876(18) Uani 1 2 d S T P
I1 I 0.70083(8) 0.55619(2) 0.15016(18) 0.0217(2) Uani 1 1 d . . .
N1 N 0.6555(11) 0.4571(3) 0.592(2) 0.019(2) Uani 1 1 d . . .
C2 C 0.7909(13) 0.4684(4) 0.669(4) 0.023(3) Uani 1 1 d . . .
H2 H 0.8319 0.4927 0.5878 0.028 Uiso 1 1 calc R U .
C3 C 0.8730(13) 0.4459(4) 0.863(3) 0.020(3) Uani 1 1 d . . .
H3 H 0.9672 0.4555 0.9141 0.024 Uiso 1 1 calc R U .
C4 C 0.8201(13) 0.4095(4) 0.982(3) 0.017(3) Uani 1 1 d . . .
C5 C 0.6792(14) 0.3969(4) 0.891(3) 0.021(3) Uani 1 1 d . . .
H5 H 0.6368 0.3721 0.9614 0.026 Uiso 1 1 calc R U .
C6 C 0.6056(13) 0.4210(4) 0.699(3) 0.021(3) Uani 1 1 d . . .
H6 H 0.5127 0.4117 0.6369 0.025 Uiso 1 1 calc R U .
C7 C 0.9037(14) 0.3875(4) 1.191(3) 0.020(3) Uani 1 1 d . . .
H7 H 0.9986 0.3976 1.2327 0.024 Uiso 1 1 calc R U .
N8 N 0.8599(10) 0.3553(3) 1.326(2) 0.016(2) Uani 1 1 d . . .
C9 C 0.9493(14) 0.3356(4) 1.533(3) 0.018(3) Uani 1 1 d . . .
C10 C 1.0833(12) 0.3508(4) 1.629(3) 0.019(3) Uani 1 1 d . . .
H10 H 1.1210 0.3759 1.5537 0.023 Uiso 1 1 calc R U .
C11 C 1.1616(13) 0.3290(4) 1.834(3) 0.023(3) Uani 1 1 d . . .
H11 H 1.2516 0.3398 1.9010 0.027 Uiso 1 1 calc R U .
C12 C 1.1095(13) 0.2918(4) 1.940(3) 0.019(3) Uani 1 1 d . . .
O12 O 1.1937(8) 0.2716(2) 2.137(3) 0.0223(18) Uani 1 1 d . . .
H12 H 1.1604 0.2476 2.1639 0.033 Uiso 1 1 calc R U .
C13 C 0.9768(13) 0.2763(4) 1.847(3) 0.021(3) Uani 1 1 d . . .
H13 H 0.9408 0.2507 1.9189 0.026 Uiso 1 1 calc R U .
C14 C 0.8977(12) 0.2986(3) 1.648(4) 0.020(2) Uani 1 1 d . . .
H14 H 0.8056 0.2883 1.5884 0.025 Uiso 1 1 calc R U .
O1A O 0.6047(9) 0.3069(3) 0.2180(19) 0.025(3) Uani 1 1 d . . .
H1A H 0.6691 0.3253 0.2128 0.038 Uiso 1 1 calc R U .
C1A C 0.4937(13) 0.3185(5) 0.419(3) 0.027(3) Uani 1 1 d . . .
H1A1 H 0.4066 0.3015 0.3872 0.041 Uiso 1 1 calc R U .
H1A2 H 0.4693 0.3479 0.3931 0.041 Uiso 1 1 calc R U .
H1A3 H 0.5297 0.3140 0.6124 0.041 Uiso 1 1 calc R U .

loop_
_atom_site_aniso_label
_atom_site_aniso_U_11
_atom_site_aniso_U_22
_atom_site_aniso_U_33
_atom_site_aniso_U_23
_atom_site_aniso_U_13
_atom_site_aniso_U_12
Hg1 0.0129(3) 0.0151(3) 0.0283(3) 0.000 0.000 0.0002(3)
I1 0.0151(3) 0.0192(4) 0.0307(4) 0.0021(5) 0.0023(4) -0.0016(3)
N1 0.015(5) 0.014(5) 0.027(7) 0.000(4) 0.001(4) 0.001(4)
C2 0.017(5) 0.015(6) 0.038(7) 0.012(7) 0.000(7) 0.001(5)
C3 0.011(6) 0.012(6) 0.036(9) 0.003(5) -0.009(5) -0.007(5)
C4 0.015(6) 0.017(7) 0.018(7) 0.003(5) 0.003(5) 0.004(5)
C5 0.017(6) 0.016(7) 0.031(8) -0.001(5) 0.002(5) -0.008(5)
C6 0.015(6) 0.015(6) 0.032(9) -0.004(5) 0.002(5) 0.003(5)
C7 0.017(5) 0.027(7) 0.016(7) -0.001(6) 0.004(5) 0.004(6)
N8 0.018(5) 0.016(5) 0.014(5) 0.001(5) -0.001(5) 0.006(4)
C9 0.016(6) 0.021(8) 0.016(6) 0.003(5) -0.002(5) 0.004(6)
C10 0.014(5) 0.016(6) 0.027(7) 0.013(7) -0.002(6) 0.002(5)
C11 0.015(6) 0.021(7) 0.032(8) 0.000(7) -0.005(6) 0.006(5)
C12 0.015(6) 0.016(7) 0.027(7) -0.004(6) -0.005(6) 0.000(5)
O12 0.016(4) 0.016(4) 0.034(5) 0.002(5) -0.005(4) 0.005(4)
C13 0.015(6) 0.021(7) 0.028(9) 0.003(6) -0.002(5) 0.004(5)
C14 0.013(5) 0.013(6) 0.035(7) 0.006(8) -0.002(7) -0.006(5)
O1A 0.020(4) 0.014(5) 0.042(8) 0.002(4) -0.004(4) -0.003(4)
C1A 0.022(7) 0.026(8) 0.035(8) -0.008(7) -0.004(6) -0.001(6)

loop_
_atom_type_symbol
_atom_type_description
_atom_type_scat_dispersion_real
_atom_type_scat_dispersion_imag
_atom_type_scat_source
C C 0.0033 0.0016 'International Tables Vol C Tables 4.2.6.8 and 6.1.1.4'
H H 0.0000 0.0000 'International Tables Vol C Tables 4.2.6.8 and 6.1.1.4'
Hg Hg -2.3894 9.2266 'International Tables Vol C Tables 4.2.6.8 and 6.1.1.4'
I I -0.4742 1.8119 'International Tables Vol C Tables 4.2.6.8 and 6.1.1.4'
N N 0.0061 0.0033 'International Tables Vol C Tables 4.2.6.8 and 6.1.1.4'
O O 0.0106 0.0060 'International Tables Vol C Tables 4.2.6.8 and 6.1.1.4'

loop_
_geom_angle_atom_site_label_1
_geom_angle_atom_site_label_2
_geom_angle_atom_site_label_3
_geom_angle
_geom_angle_site_symmetry_1
_geom_angle_site_symmetry_3
N1 Hg1 N1 110.5(5) . 2_665
N1 Hg1 I1 99.7(2) . 2_665
N1 Hg1 I1 97.4(2) 2_665 2_665
N1 Hg1 I1 97.4(2) . .
N1 Hg1 I1 99.7(2) 2_665 .
I1 Hg1 I1 149.73(5) 2_665 .
C6 N1 C2 116.6(11) . .
C6 N1 Hg1 120.3(8) . .
C2 N1 Hg1 123.0(8) . .
N1 C2 C3 122.5(11) . .
N1 C2 H2 118.7 . .
C3 C2 H2 118.7 . .
C2 C3 C4 121.2(11) . .
C2 C3 H3 119.4 . .
C4 C3 H3 119.4 . .
C3 C4 C5 115.9(11) . .
C3 C4 C7 120.5(12) . .
C5 C4 C7 123.6(12) . .
C6 C5 C4 119.1(12) . .
C6 C5 H5 120.4 . .
C4 C5 H5 120.4 . .
N1 C6 C5 124.6(12) . .
N1 C6 H6 117.7 . .
C5 C6 H6 117.7 . .
N8 C7 C4 124.8(12) . .
N8 C7 H7 117.6 . .
C4 C7 H7 117.6 . .
C7 N8 C9 121.3(11) . .
C14 C9 C10 118.3(11) . .
C14 C9 N8 116.8(12) . .
C10 C9 N8 124.9(12) . .
C11 C10 C9 120.1(11) . .
C11 C10 H10 120.0 . .
C9 C10 H10 120.0 . .
C12 C11 C10 120.6(12) . .
C12 C11 H11 119.7 . .
C10 C11 H11 119.7 . .
O12 C12 C11 117.5(11) . .
O12 C12 C13 122.4(12) . .
C11 C12 C13 120.1(12) . .
C12 O12 H12 109.5 . .
C14 C13 C12 119.1(12) . .
C14 C13 H13 120.5 . .
C12 C13 H13 120.5 . .
C13 C14 C9 121.9(12) . .
C13 C14 H14 119.1 . .
C9 C14 H14 119.1 . .
C1A O1A H1A 109.5 . .
O1A C1A H1A1 109.5 . .
O1A C1A H1A2 109.5 . .
H1A1 C1A H1A2 109.5 . .
O1A C1A H1A3 109.5 . .
H1A1 C1A H1A3 109.5 . .
H1A2 C1A H1A3 109.5 . .

loop_
_geom_bond_atom_site_label_1
_geom_bond_atom_site_label_2
_geom_bond_distance
_geom_bond_site_symmetry_2
Hg1 N1 2.419(11) .
Hg1 N1 2.419(10) 2_665
Hg1 I1 2.6759(8) 2_665
Hg1 I1 2.6760(8) .
N1 C6 1.345(16) .
N1 C2 1.345(16) .
C2 C3 1.386(19) .
C2 H2 0.9500 .
C3 C4 1.386(17) .
C3 H3 0.9500 .
C4 C5 1.422(17) .
C4 C7 1.434(18) .
C5 C6 1.369(19) .
C5 H5 0.9500 .
C6 H6 0.9500 .
C7 N8 1.280(16) .
C7 H7 0.9500 .
N8 C9 1.425(15) .
C9 C14 1.394(17) .
C9 C10 1.397(18) .
C10 C11 1.392(19) .
C10 H10 0.9500 .
C11 C12 1.383(19) .
C11 H11 0.9500 .
C12 O12 1.371(17) .
C12 C13 1.389(17) .
O12 H12 0.8400 .
C13 C14 1.386(19) .
C13 H13 0.9500 .
C14 H14 0.9500 .
O1A C1A 1.438(16) .
O1A H1A 0.8400 .
C1A H1A1 0.9800 .
C1A H1A2 0.9800 .
C1A H1A3 0.9800 .

loop_
_geom_hbond_atom_site_label_D
_geom_hbond_atom_site_label_H
_geom_hbond_atom_site_label_A
_geom_hbond_distance_DH
_geom_hbond_distance_HA
_geom_hbond_distance_DA
_geom_hbond_angle_DHA
_geom_hbond_site_symmetry_A
O12 H12 O1A 0.84 1.84 2.682(13) 174.7 3_557
O1A H1A N8 0.84 2.07 2.861(13) 156.9 1_554

loop_
_geom_torsion_atom_site_label_1
_geom_torsion_atom_site_label_2
_geom_torsion_atom_site_label_3
_geom_torsion_atom_site_label_4
_geom_torsion
C6 N1 C2 C3 -4(2)
Hg1 N1 C2 C3 172.5(11)
N1 C2 C3 C4 2(2)
C2 C3 C4 C5 1(2)
C2 C3 C4 C7 -177.4(13)
C3 C4 C5 C6 -1.0(19)
C7 C4 C5 C6 177.2(13)
C2 N1 C6 C5 4(2)
Hg1 N1 C6 C5 -172.6(10)
C4 C5 C6 N1 -2(2)
C3 C4 C7 N8 175.4(13)
C5 C4 C7 N8 -3(2)
C4 C7 N8 C9 -179.1(12)
C7 N8 C9 C14 -174.0(13)
C7 N8 C9 C10 6(2)
C14 C9 C10 C11 0(2)
N8 C9 C10 C11 179.8(14)
C9 C10 C11 C12 1(2)
C10 C11 C12 O12 178.7(13)
C10 C11 C12 C13 -1(2)
O12 C12 C13 C14 179.8(13)
C11 C12 C13 C14 0(2)
C12 C13 C14 C9 2(2)
C10 C9 C14 C13 -1(2)
N8 C9 C14 C13 178.6(13)
